data_1517862
loop_
_publ_author_name
'Muller, A.'
'Johannes, K. U.'
'Straube, M.'
'Krickemeyer, R.'
'Bogge, H.'

_publ_section_title
;
 Penicillamine complexes of nickel, chromium, and molybdenum - structural
 particularity and biological/medical relevance
;
_journal_name_full 'Zeitschrift fuer Anorganische und Allgemeine Chemie'
_journal_page_first 1037
_journal_page_last 1046
_journal_volume 619
_journal_year 1993
_chemical_formula_sum 'C22 H56 N6 Ni4 O18 S6 Tl2'
_chemical_formula_weight 1528.64
_space_group_IT_number 12
_symmetry_cell_setting monoclinic
_symmetry_Int_Tables_number 12
_symmetry_space_group_name_Hall '-C 2y'
_symmetry_space_group_name_H-M 'C 1 2/m 1'
_cell_angle_alpha 90
_cell_angle_beta 103.75(2)
_cell_angle_gamma 90
_cell_formula_units_Z 2
_cell_length_a 14.846(4)
_cell_length_b 13.587(4)
_cell_length_c 12.047(3)
_cell_volume 2360.4(11)
_diffrn_radiation_probe x-ray
_diffrn_radiation_type MoK\a
_diffrn_radiation_wavelength 0.71073
_exptl_absorpt_coefficient_mu 8.696
_exptl_crystal_density_diffrn 2.071
_exptl_crystal_F_000 1376
_refine_ls_number_reflns 1633
_refine_ls_R_factor_gt 0.042
_refine_ls_wR_factor_gt 0.037
_cod_data_source_file Penicillamine-1.cif
_cod_data_source_block Penicillamine-1
_cod_original_sg_symbol_H-M 'C 2/m'
_cod_database_code 1517862

loop_
_symmetry_equiv_pos_site_id
_symmetry_equiv_pos_as_xyz
1 x,y,z
2 -x,y,-z
3 -x,-y,-z
4 x,-y,z
5 1/2+x,1/2+y,z
6 1/2-x,1/2+y,-z
7 1/2-x,1/2-y,-z
8 1/2+x,1/2-y,z

loop_
_atom_site_label
_atom_site_type_symbol
_atom_site_thermal_displace_type
_atom_site_fract_x
_atom_site_fract_y
_atom_site_fract_z
_atom_site_occupancy
_atom_site_U_iso_or_equiv
Tl Tl Uiso 0.14130(10) 0.00000 0.47260(10) 1.000 0.0580(10)
Ni1 Ni Uiso 0.84020(10) 0.00000 0.25470(10) 1.000 0.0300(10)
S1 S Uiso 0.92910(10) 0.1121(2) 0.34790(10) 1.000 0.0410(10)
O1 O Uiso 0.6478(3) 0.2590(4) 0.1299(5) 1.000 0.055(2)
O2 O Uiso 0.7576(4) 0.3582(4) 0.0969(5) 1.000 0.061(2)
N1 N Uiso 0.7629(3) 0.1028(4) 0.1740(5) 1.000 0.036(2)
C1 C Uiso 0.8610(5) 0.2253(6) 0.2998(6) 1.000 0.040(3)
C2 C Uiso 0.7986(7) 0.2459(7) 0.3798(7) 1.000 0.071(4)
C3 C Uiso 0.9276(6) 0.3092(7) 0.3006(8) 1.000 0.069(4)
C4 C Uiso 0.8054(5) 0.2004(6) 0.1781(6) 1.000 0.040(3)
C5 C Uiso 0.7304(6) 0.2788(6) 0.1303(7) 1.000 0.047(3)
Ni2 Ni Uiso 0.50000 0.00000 0.00000 1.000 0.0340(10)
S2 S Uiso 0.6326(2) 0.00000 0.4064(3) 1.000 0.0680(10)
O3 O Uiso 0.50000 0.1511(5) 0.00000 1.000 0.053(3)
O4 O Uiso 0.3716(4) 0.00000 0.0463(6) 1.000 0.042(3)
N2 N Uiso 0.5663(6) 0.00000 0.1705(8) 1.000 0.039(3)
C6 C Uiso 0.5941(7) 0.00000 0.2676(10) 1.000 0.039(4)
Ni3 Ni Uiso 0.00000 0.00000 0.00000 1.000 0.0340(10)
O5 O Uiso 0.0150(3) 0.1106(4) 0.1203(5) 1.000 0.057(2)
O6 O Uiso 0.1389(4) 0.00000 0.0110(6) 1.000 0.048(3)

loop_
_atom_type_symbol
_atom_type_description
_atom_type_scat_dispersion_real
_atom_type_scat_dispersion_imag
_atom_type_scat_source
C C 0.0033 0.0016 ' International Tables Vol C Tables 4.2.6.8 and 6.1.1.4'
N N 0.0061 0.0033 ' International Tables Vol C Tables 4.2.6.8 and 6.1.1.4'
Ni Ni 0.3393 1.1124 ' International Tables Vol C Tables 4.2.6.8 and 6.1.1.4'
O O 0.0106 0.0060 ' International Tables Vol C Tables 4.2.6.8 and 6.1.1.4'
S S 0.1246 0.1234 ' International Tables Vol C Tables 4.2.6.8 and 6.1.1.4'
Tl Tl -2.8358 9.6688 ' International Tables Vol C Tables 4.2.6.8 and 6.1.1.4'

loop_
_geom_angle_atom_site_label_1
_geom_angle_atom_site_label_2
_geom_angle_atom_site_label_3
_geom_angle
_geom_angle_site_symmetry_1
_geom_angle_site_symmetry_3
_geom_angle_publ_flag
S1 Tl S1 60.42(7) 2_656 3_656 yes
S1 Ni1 N1 88.16(17) . . yes
S1 Ni1 S1 90.27(10) . 4_555 yes
S1 Ni1 N1 178.43(18) . 4_555 yes
S1 Ni1 N1 178.43(18) 4_555 . yes
N1 Ni1 N1 93.4(2) . 4_555 yes
S1 Ni1 N1 88.16(17) 4_555 4_555 yes
O3 Ni2 N2 90.00(2) 3_655 2_655 yes
O3 Ni2 O4 90.00(2) . . yes
O3 Ni2 N2 90.00(2) . . yes
O3 Ni2 O4 90.00(2) . 2_655 yes
O3 Ni2 N2 90.00(2) . 2_655 yes
O3 Ni2 O3 180.00 . 3_655 yes
O4 Ni2 N2 89.1(3) . . yes
O4 Ni2 O4 180.00 . 2_655 yes
O4 Ni2 N2 90.9(3) . 2_655 yes
O3 Ni2 O4 90.00(2) 3_655 . yes
O4 Ni2 N2 90.9(3) 2_655 . yes
N2 Ni2 N2 180.00 . 2_655 yes
O3 Ni2 N2 90.00(2) 3_655 . yes
O4 Ni2 N2 89.1(3) 2_655 2_655 yes
O3 Ni2 O4 90.00(2) 3_655 2_655 yes
O5 Ni3 O6 89.10(19) 4_555 2_555 yes
O6 Ni3 O6 180.00 . 2_555 yes
O5 Ni3 O6 90.90(19) . . yes
O5 Ni3 O5 86.5(2) . 2_555 yes
O5 Ni3 O6 89.10(19) . 2_555 yes
O5 Ni3 O5 180.00 . 3_555 yes
O5 Ni3 O5 93.5(2) . 4_555 yes
O5 Ni3 O6 89.10(19) 2_555 . yes
O5 Ni3 O6 90.90(19) 2_555 2_555 yes
O5 Ni3 O6 89.10(19) 3_555 . yes
O5 Ni3 O6 90.90(19) 4_555 . yes
O5 Ni3 O6 90.90(19) 3_555 2_555 yes
O5 Ni3 O5 93.5(2) 2_555 3_555 yes
O5 Ni3 O5 180.00 2_555 4_555 yes
O5 Ni3 O5 86.5(2) 3_555 4_555 yes
Ni1 S1 C1 101.7(2) . . yes
Tl S1 Ni1 75.12(7) 2_656 . yes
Tl S1 C1 112.7(2) 2_656 . yes
Ni1 N1 C4 116.2(4) . . yes
Ni2 N2 C6 172.8(9) . . yes
S1 C1 C2 109.0(5) . . yes
S1 C1 C3 108.5(6) . . yes
S1 C1 C4 104.1(5) . . yes
C2 C1 C3 110.9(7) . . no
C2 C1 C4 112.1(7) . . no
C3 C1 C4 112.0(6) . . no
N1 C4 C1 111.1(6) . . yes
N1 C4 C5 110.1(6) . . yes
C1 C4 C5 112.2(6) . . no
O1 C5 O2 125.0(8) . . yes
O1 C5 C4 118.0(7) . . yes
O2 C5 C4 117.0(8) . . yes
S2 C6 N2 179.4(10) . . yes

loop_
_geom_bond_atom_site_label_1
_geom_bond_atom_site_label_2
_geom_bond_distance
_geom_bond_site_symmetry_2
_geom_bond_publ_flag
Tl S1 3.027(2) 2_656 yes
Tl S1 3.027(2) 3_656 yes
Ni1 S1 2.149(2) . yes
Ni1 N1 1.919(5) . yes
Ni1 S1 2.149(2) 4_555 yes
Ni1 N1 1.919(5) 4_555 yes
Ni2 N2 2.056(9) . yes
Ni2 O3 2.053(7) . yes
Ni2 O4 2.110(6) . yes
Ni2 O3 2.053(7) 3_655 yes
Ni2 O4 2.110(6) 2_655 yes
Ni2 N2 2.056(9) 2_655 yes
Ni3 O6 2.035(6) . yes
Ni3 O5 2.063(6) 2_555 yes
Ni3 O5 2.063(6) . yes
Ni3 O5 2.063(6) 3_555 yes
Ni3 O5 2.063(6) 4_555 yes
Ni3 O6 2.035(6) 2_555 yes
S1 C1 1.856(8) . yes
S2 C6 1.634(12) . yes
O1 C5 1.254(10) . yes
O2 C5 1.251(10) . yes
N1 C4 1.464(10) . yes
N2 C6 1.144(15) . yes
C1 C4 1.540(10) . no
C1 C2 1.513(12) . no
C1 C3 1.508(12) . no
C4 C5 1.550(12) . no

loop_
_geom_torsion_atom_site_label_1
_geom_torsion_atom_site_label_2
_geom_torsion_atom_site_label_3
_geom_torsion_atom_site_label_4
_geom_torsion
_geom_torsion_site_symmetry_1
_geom_torsion_site_symmetry_4
_geom_torsion_publ_flag
N1 Ni1 S1 C1 7.4(3) . . no
N1 Ni1 S1 Tl 118.00(17) . 2_656 no
S1 Ni1 S1 C1 -172.5(2) 4_555 . no
S1 Ni1 N1 C4 18.3(5) . . no
N1 Ni1 N1 C4 -161.8(5) 4_555 . no
Ni1 S1 C1 C2 90.3(5) . . no
Ni1 S1 C1 C3 -148.9(5) . . no
Ni1 S1 C1 C4 -29.5(5) . . no
Tl S1 C1 C2 11.7(6) 2_656 . no
Tl S1 C1 C3 132.5(5) 2_656 . no
Tl S1 C1 C4 -108.1(4) 2_656 . no
Ni1 N1 C4 C1 -44.0(7) . . no
Ni1 N1 C4 C5 -169.0(5) . . no
S1 C1 C4 N1 45.9(7) . . no
S1 C1 C4 C5 169.7(5) . . no
C2 C1 C4 N1 -71.7(8) . . no
C2 C1 C4 C5 52.1(9) . . no
C3 C1 C4 N1 162.9(6) . . no
C3 C1 C4 C5 -73.3(8) . . no
N1 C4 C5 O1 21.9(9) . . no
N1 C4 C5 O2 -159.4(7) . . no
C1 C4 C5 O1 -102.4(8) . . no
C1 C4 C5 O2 76.3(9) . . no
